data_1567956
loop_
_publ_author_name
'Rodstein, Ilja'
'Kelling, Leif'
'L\"offler, Julian'
'Scherpf, Thorsten'
'Sarbajna, Abir'
'Andrada, Diego M.'
'Gessner, Viktoria H.'

_publ_section_title
;
 Formation of exceptional monomeric YPhos--PdCl2 complexes with high
 activities in coupling reactions
;
_journal_name_full 'Chemical Science'
_journal_paper_doi 10.1039/D2SC04523K
_journal_year 2022
_chemical_formula_moiety 'C28 H55 Cl3 P2 Pd'
_chemical_formula_sum 'C28 H55 Cl3 P2 Pd'
_chemical_formula_weight 666.41
_space_group_crystal_system monoclinic
_space_group_IT_number 14
_space_group_name_Hall '-P 2ybc'
_space_group_name_H-M_alt 'P 1 21/c 1'
_atom_sites_solution_hydrogens geom
_atom_sites_solution_primary direct
_audit_creation_method SHELXL-2018/3
_audit_update_record
;
2022-07-14 deposited with the CCDC.	2022-10-24 downloaded from the CCDC.
;
_cell_angle_alpha 90
_cell_angle_beta 109.673(5)
_cell_angle_gamma 90
_cell_formula_units_Z 4
_cell_length_a 17.0122(6)
_cell_length_b 14.9105(3)
_cell_length_c 18.1097(12)
_cell_measurement_reflns_used 16441
_cell_measurement_temperature 100(2)
_cell_measurement_theta_max 73.3900
_cell_measurement_theta_min 2.7400
_cell_volume 4325.6(4)
_computing_cell_refinement 'CrysAlisPro 1.171.40.67a (Rigaku OD, 2019)'
_computing_data_collection 'CrysAlisPro 1.171.40.67a (Rigaku OD, 2019)'
_computing_data_reduction 'CrysAlisPro 1.171.40.67a (Rigaku OD, 2019)'
_computing_structure_refinement 'SHELXL-2018/3 (Sheldrick, 2018)'
_computing_structure_solution 'SHELXT-2018/2 (Sheldrick, 2018)'
_diffrn_ambient_temperature 100(2)
_diffrn_detector_area_resol_mean 10.0000
_diffrn_measured_fraction_theta_full 0.998
_diffrn_measured_fraction_theta_max 0.956
_diffrn_measurement_device 'four-circle diffractometer'
_diffrn_measurement_device_type 'XtaLAB Synergy, Dualflex, HyPix'
_diffrn_measurement_method '\w scans'
_diffrn_radiation_type CuK\a
_diffrn_radiation_wavelength 1.54184
_diffrn_reflns_av_unetI/netI 0.0328
_diffrn_reflns_Laue_measured_fraction_full 0.998
_diffrn_reflns_Laue_measured_fraction_max 0.956
_diffrn_reflns_limit_h_max 20
_diffrn_reflns_limit_h_min -21
_diffrn_reflns_limit_k_max 18
_diffrn_reflns_limit_k_min -18
_diffrn_reflns_limit_l_max 22
_diffrn_reflns_limit_l_min -22
_diffrn_reflns_number 8818
_diffrn_reflns_point_group_measured_fraction_full 0.998
_diffrn_reflns_point_group_measured_fraction_max 0.956
_diffrn_reflns_theta_full 67.684
_diffrn_reflns_theta_max 77.634
_diffrn_reflns_theta_min 2.758
_diffrn_source 'micro-focus sealed X-ray tube'
_diffrn_source_type 'PhotonJet (Cu) X-ray Source'
_exptl_absorpt_coefficient_mu 5.940
_exptl_absorpt_correction_T_max 1.000
_exptl_absorpt_correction_T_min 0.285
_exptl_absorpt_correction_type gaussian
_exptl_absorpt_process_details
;
CrysAlisPro 1.171.40.67a (Rigaku Oxford Diffraction, 2019)
Numerical absorption correction based on gaussian integration over
			a multifaceted crystal model
Empirical absorption correction using spherical harmonics,
 implemented in SCALE3 ABSPACK scaling algorithm.
;
_exptl_crystal_colour yellow
_exptl_crystal_density_diffrn 1.023
_exptl_crystal_description plate
_exptl_crystal_F_000 1400
_exptl_crystal_size_max 0.298
_exptl_crystal_size_mid 0.197
_exptl_crystal_size_min 0.088
_refine_diff_density_max 1.121
_refine_diff_density_min -1.057
_refine_diff_density_rms 0.113
_refine_ls_extinction_method none
_refine_ls_goodness_of_fit_ref 1.065
_refine_ls_hydrogen_treatment mixed
_refine_ls_matrix_type full
_refine_ls_number_parameters 316
_refine_ls_number_reflns 8818
_refine_ls_number_restraints 0
_refine_ls_restrained_S_all 1.065
_refine_ls_R_factor_all 0.0642
_refine_ls_R_factor_gt 0.0588
_refine_ls_shift/su_max 0.001
_refine_ls_shift/su_mean 0.000
_refine_ls_structure_factor_coef Fsqd
_refine_ls_weighting_details 'w=1/[\s^2^(Fo^2^)+(0.0514P)^2^+23.4518P] where P=(Fo^2^+2Fc^2^)/3'
_refine_ls_weighting_scheme calc
_refine_ls_wR_factor_gt 0.1524
_refine_ls_wR_factor_ref 0.1552
_reflns_Friedel_coverage 0.000
_reflns_number_gt 7851
_reflns_number_total 8818
_reflns_threshold_expression 'I > 2\s(I)'
_cod_data_source_file d2sc04523k2.cif
_cod_data_source_block L2HPdCl3_CCDC1
_cod_original_sg_symbol_H-M 'P 21/c'
_cod_database_code 1567956
_shelx_shelxl_version_number 2018/3
_shelx_space_group_comment
;
The symmetry employed for this shelxl refinement is uniquely defined
by the following loop, which should always be used as a source of
symmetry information in preference to the above space-group names.
They are only intended as comments.
;

loop_
_space_group_symop_operation_xyz
'x, y, z'
'-x, y+1/2, -z+1/2'
'-x, -y, -z'
'x, -y-1/2, z-1/2'

loop_
_atom_site_label
_atom_site_type_symbol
_atom_site_fract_x
_atom_site_fract_y
_atom_site_fract_z
_atom_site_U_iso_or_equiv
_atom_site_adp_type
_atom_site_occupancy
_atom_site_site_symmetry_order
_atom_site_calc_flag
_atom_site_refinement_flags_posn
_atom_site_refinement_flags_adp
_atom_site_refinement_flags_occupancy
_atom_site_disorder_assembly
_atom_site_disorder_group
Pd1 Pd 0.70553(2) 0.66181(2) 0.38951(2) 0.02747(11) Uani 1 1 d . . . . .
Cl1 Cl 0.59258(8) 0.62065(8) 0.28004(7) 0.0340(3) Uani 1 1 d . . . . .
Cl2 Cl 0.65263(10) 0.56805(9) 0.46574(7) 0.0439(3) Uani 1 1 d . . . . .
Cl3 Cl 0.80217(9) 0.70660(11) 0.50679(8) 0.0450(3) Uani 1 1 d . . . . .
P1 P 0.60041(8) 0.86938(7) 0.24467(6) 0.0223(2) Uani 1 1 d . . . . .
P2 P 0.76273(8) 0.73438(9) 0.30788(7) 0.0299(3) Uani 1 1 d . . . . .
C1 C 0.6828(4) 0.7991(4) 0.2297(3) 0.0363(12) Uani 1 1 d . . . . .
H1 H 0.645613 0.746424 0.208603 0.19(6) Uiso 1 1 calc R . . . .
C2 C 0.6979(4) 0.8175(4) 0.1580(3) 0.0373(12) Uani 1 1 d . . . . .
H2A H 0.644712 0.819100 0.114558 0.045 Uiso 1 1 calc R U . . .
H2B H 0.733489 0.770394 0.148467 0.045 Uiso 1 1 calc R U . . .
H2C H 0.725960 0.875637 0.162093 0.045 Uiso 1 1 calc R U . . .
C3 C 0.4982(3) 0.8211(3) 0.1920(3) 0.0260(10) Uani 1 1 d . . . . .
H3 H 0.490322 0.771401 0.225891 0.031 Uiso 1 1 calc R U . . .
C4 C 0.4879(3) 0.7783(3) 0.1121(3) 0.0278(10) Uani 1 1 d . . . . .
H4A H 0.494489 0.824599 0.075440 0.033 Uiso 1 1 calc R U . . .
H4AB H 0.531360 0.731998 0.118295 0.033 Uiso 1 1 calc R U . . .
C5 C 0.4014(4) 0.7358(4) 0.0792(3) 0.0390(12) Uani 1 1 d . . . . .
H5A H 0.393833 0.710830 0.026559 0.047 Uiso 1 1 calc R U . . .
H5AB H 0.397460 0.685646 0.113574 0.047 Uiso 1 1 calc R U . . .
C6 C 0.3324(4) 0.8028(4) 0.0729(4) 0.0455(14) Uani 1 1 d . . . . .
H6A H 0.277700 0.771937 0.053585 0.055 Uiso 1 1 calc R U . . .
H6AB H 0.332780 0.849983 0.034624 0.055 Uiso 1 1 calc R U . . .
C7 C 0.3436(4) 0.8461(4) 0.1528(3) 0.0370(12) Uani 1 1 d . . . . .
H7A H 0.299855 0.892105 0.146551 0.044 Uiso 1 1 calc R U . . .
H7AB H 0.337218 0.799884 0.189589 0.044 Uiso 1 1 calc R U . . .
C8 C 0.4286(3) 0.8890(3) 0.1860(3) 0.0303(10) Uani 1 1 d . . . . .
H8A H 0.435845 0.913488 0.238679 0.036 Uiso 1 1 calc R U . . .
H8AB H 0.432637 0.939466 0.151881 0.036 Uiso 1 1 calc R U . . .
C9 C 0.6080(3) 0.8761(3) 0.3497(2) 0.0234(9) Uani 1 1 d . . . . .
H9 H 0.665554 0.855900 0.381175 0.028 Uiso 1 1 calc R U . . .
C10 C 0.5471(3) 0.8131(3) 0.3712(3) 0.0276(10) Uani 1 1 d . . . . .
H10A H 0.489006 0.833301 0.344425 0.033 Uiso 1 1 calc R U . . .
H10B H 0.552656 0.751498 0.353165 0.033 Uiso 1 1 calc R U . . .
C11 C 0.5658(4) 0.8129(3) 0.4602(3) 0.0349(12) Uani 1 1 d . . . . .
H11A H 0.526517 0.772104 0.473301 0.042 Uiso 1 1 calc R U . . .
H11B H 0.623224 0.790554 0.486867 0.042 Uiso 1 1 calc R U . . .
C12 C 0.5573(4) 0.9065(3) 0.4885(3) 0.0343(12) Uani 1 1 d . . . . .
H12A H 0.570728 0.905993 0.546098 0.041 Uiso 1 1 calc R U . . .
H12B H 0.499072 0.927453 0.464177 0.041 Uiso 1 1 calc R U . . .
C13 C 0.6162(4) 0.9698(3) 0.4670(3) 0.0336(11) Uani 1 1 d . . . . .
H13A H 0.674538 0.950453 0.493745 0.040 Uiso 1 1 calc R U . . .
H13B H 0.609837 1.031067 0.485294 0.040 Uiso 1 1 calc R U . . .
C14 C 0.5981(4) 0.9713(3) 0.3782(3) 0.0303(11) Uani 1 1 d . . . . .
H14A H 0.637283 1.012654 0.365555 0.036 Uiso 1 1 calc R U . . .
H14B H 0.540538 0.993065 0.351210 0.036 Uiso 1 1 calc R U . . .
C15 C 0.6049(3) 0.9842(3) 0.2084(3) 0.0274(10) Uani 1 1 d . . . . .
H15 H 0.566144 1.019572 0.228251 0.033 Uiso 1 1 calc R U . . .
C16 C 0.6887(4) 1.0324(3) 0.2419(3) 0.0377(12) Uani 1 1 d . . . . .
H16A H 0.711417 1.023323 0.299328 0.045 Uiso 1 1 calc R U . . .
H16B H 0.728779 1.006721 0.218717 0.045 Uiso 1 1 calc R U . . .
C17 C 0.6781(5) 1.1319(4) 0.2238(4) 0.0520(17) Uani 1 1 d . . . . .
H17A H 0.732776 1.162411 0.245506 0.062 Uiso 1 1 calc R U . . .
H17B H 0.639869 1.158157 0.248883 0.062 Uiso 1 1 calc R U . . .
C18 C 0.6424(5) 1.1468(4) 0.1348(4) 0.0547(18) Uani 1 1 d . . . . .
H18A H 0.633549 1.211760 0.123689 0.066 Uiso 1 1 calc R U . . .
H18B H 0.682997 1.125211 0.110372 0.066 Uiso 1 1 calc R U . . .
C19 C 0.5616(4) 1.0981(4) 0.0998(3) 0.0442(15) Uani 1 1 d . . . . .
H19A H 0.541192 1.106389 0.042231 0.053 Uiso 1 1 calc R U . . .
H19B H 0.519487 1.123883 0.120483 0.053 Uiso 1 1 calc R U . . .
C20 C 0.5711(4) 0.9981(3) 0.1187(3) 0.0336(12) Uani 1 1 d . . . . .
H20A H 0.610077 0.971110 0.094890 0.040 Uiso 1 1 calc R U . . .
H20B H 0.516336 0.968016 0.096218 0.040 Uiso 1 1 calc R U . . .
C21 C 0.8535(4) 0.8144(4) 0.3520(3) 0.0418(13) Uani 1 1 d . . . . .
C22 C 0.8780(4) 0.8681(5) 0.2911(4) 0.0503(16) Uani 1 1 d . . . . .
H22A H 0.890679 0.826764 0.254554 0.075 Uiso 1 1 calc R U . . .
H22B H 0.927424 0.904530 0.317682 0.075 Uiso 1 1 calc R U . . .
H22C H 0.831740 0.907365 0.262125 0.075 Uiso 1 1 calc R U . . .
C23 C 0.9316(4) 0.7635(5) 0.4055(4) 0.0559(17) Uani 1 1 d . . . . .
H23A H 0.953187 0.724401 0.373231 0.084 Uiso 1 1 calc R U . . .
H23B H 0.916109 0.727128 0.443531 0.084 Uiso 1 1 calc R U . . .
H23C H 0.974644 0.806816 0.433350 0.084 Uiso 1 1 calc R U . . .
C24 C 0.8270(4) 0.8829(5) 0.4031(4) 0.0495(15) Uani 1 1 d . . . . .
H24A H 0.776859 0.914806 0.370816 0.074 Uiso 1 1 calc R U . . .
H24B H 0.872309 0.926081 0.425378 0.074 Uiso 1 1 calc R U . . .
H24C H 0.815137 0.851434 0.445692 0.074 Uiso 1 1 calc R U . . .
C25 C 0.7996(4) 0.6406(4) 0.2549(3) 0.0427(14) Uani 1 1 d . . . . .
C26 C 0.8695(4) 0.6661(5) 0.2225(4) 0.0556(18) Uani 1 1 d . . . . .
H26A H 0.889580 0.611981 0.203688 0.083 Uiso 1 1 calc R U . . .
H26B H 0.915734 0.693946 0.264109 0.083 Uiso 1 1 calc R U . . .
H26C H 0.847755 0.708445 0.178965 0.083 Uiso 1 1 calc R U . . .
C27 C 0.8339(5) 0.5671(5) 0.3179(4) 0.0573(18) Uani 1 1 d . . . . .
H27A H 0.787333 0.537357 0.328293 0.086 Uiso 1 1 calc R U . . .
H27B H 0.870824 0.594566 0.366361 0.086 Uiso 1 1 calc R U . . .
H27C H 0.865313 0.522900 0.299016 0.086 Uiso 1 1 calc R U . . .
C28 C 0.7294(4) 0.5996(4) 0.1875(4) 0.0488(15) Uani 1 1 d . . . . .
H28A H 0.708780 0.643822 0.145354 0.073 Uiso 1 1 calc R U . . .
H28B H 0.683809 0.581762 0.206088 0.073 Uiso 1 1 calc R U . . .
H28C H 0.750276 0.546839 0.167733 0.073 Uiso 1 1 calc R U . . .

loop_
_atom_site_aniso_label
_atom_site_aniso_U_11
_atom_site_aniso_U_22
_atom_site_aniso_U_33
_atom_site_aniso_U_23
_atom_site_aniso_U_13
_atom_site_aniso_U_12
Pd1 0.0441(2) 0.02101(18) 0.02074(18) 0.00283(13) 0.01538(15) 0.00363(14)
Cl1 0.0520(7) 0.0254(6) 0.0270(6) -0.0030(4) 0.0162(5) -0.0008(5)
Cl2 0.0761(10) 0.0327(7) 0.0284(6) -0.0006(5) 0.0248(6) -0.0140(6)
Cl3 0.0507(8) 0.0544(8) 0.0267(6) 0.0044(6) 0.0086(5) -0.0049(6)
P1 0.0425(7) 0.0149(5) 0.0144(5) 0.0012(4) 0.0161(5) 0.0032(5)
P2 0.0413(7) 0.0288(6) 0.0237(6) 0.0051(5) 0.0164(5) 0.0065(5)
C1 0.051(3) 0.037(3) 0.030(3) 0.004(2) 0.025(2) 0.013(3)
C2 0.054(3) 0.028(3) 0.035(3) 0.003(2) 0.020(3) 0.012(2)
C3 0.043(3) 0.017(2) 0.018(2) 0.0016(17) 0.0105(19) 0.0038(19)
C4 0.048(3) 0.021(2) 0.018(2) 0.0006(17) 0.015(2) 0.005(2)
C5 0.054(3) 0.029(3) 0.030(3) -0.005(2) 0.008(2) -0.005(2)
C6 0.048(3) 0.035(3) 0.048(3) 0.002(3) 0.008(3) 0.001(3)
C7 0.045(3) 0.026(3) 0.043(3) 0.004(2) 0.019(3) 0.008(2)
C8 0.047(3) 0.017(2) 0.032(3) 0.0032(19) 0.020(2) 0.007(2)
C9 0.044(3) 0.017(2) 0.0121(19) 0.0004(16) 0.0143(18) 0.0024(19)
C10 0.051(3) 0.018(2) 0.019(2) 0.0004(17) 0.019(2) 0.000(2)
C11 0.067(4) 0.024(2) 0.022(2) 0.0010(19) 0.026(2) 0.001(2)
C12 0.066(4) 0.025(2) 0.020(2) -0.0022(19) 0.026(2) 0.001(2)
C13 0.060(3) 0.023(2) 0.023(2) -0.0073(19) 0.020(2) -0.005(2)
C14 0.054(3) 0.022(2) 0.019(2) -0.0017(18) 0.017(2) -0.004(2)
C15 0.052(3) 0.016(2) 0.020(2) 0.0010(17) 0.020(2) 0.001(2)
C16 0.057(3) 0.024(3) 0.039(3) 0.005(2) 0.025(3) -0.005(2)
C17 0.084(5) 0.026(3) 0.057(4) 0.005(3) 0.038(4) -0.014(3)
C18 0.093(5) 0.024(3) 0.065(4) 0.018(3) 0.050(4) 0.002(3)
C19 0.079(4) 0.029(3) 0.034(3) 0.011(2) 0.032(3) 0.009(3)
C20 0.062(3) 0.024(2) 0.022(2) 0.0040(19) 0.023(2) 0.004(2)
C21 0.044(3) 0.051(3) 0.033(3) 0.009(3) 0.016(2) -0.004(3)
C22 0.048(3) 0.055(4) 0.052(4) 0.015(3) 0.021(3) -0.014(3)
C23 0.042(3) 0.073(5) 0.052(4) 0.015(3) 0.017(3) -0.001(3)
C24 0.047(3) 0.050(4) 0.046(3) -0.005(3) 0.009(3) -0.008(3)
C25 0.058(4) 0.042(3) 0.035(3) 0.006(2) 0.025(3) 0.016(3)
C26 0.065(4) 0.075(5) 0.042(3) 0.010(3) 0.037(3) 0.024(4)
C27 0.076(5) 0.049(4) 0.058(4) 0.017(3) 0.038(4) 0.032(3)
C28 0.076(4) 0.036(3) 0.048(3) -0.011(3) 0.038(3) 0.010(3)

loop_
_atom_type_symbol
_atom_type_description
_atom_type_scat_dispersion_real
_atom_type_scat_dispersion_imag
_atom_type_scat_source
C C 0.0181 0.0091 'International Tables Vol C Tables 4.2.6.8 and 6.1.1.4'
H H 0.0000 0.0000 'International Tables Vol C Tables 4.2.6.8 and 6.1.1.4'
P P 0.2955 0.4335 'International Tables Vol C Tables 4.2.6.8 and 6.1.1.4'
Cl Cl 0.3639 0.7018 'International Tables Vol C Tables 4.2.6.8 and 6.1.1.4'
Pd Pd 0.1215 3.9337 'International Tables Vol C Tables 4.2.6.8 and 6.1.1.4'

loop_
_geom_angle_atom_site_label_1
_geom_angle_atom_site_label_2
_geom_angle_atom_site_label_3
_geom_angle
_geom_angle_site_symmetry_1
_geom_angle_site_symmetry_3
_geom_angle_publ_flag
P2 Pd1 Cl3 97.55(5) . . ?
P2 Pd1 Cl1 89.04(5) . . ?
Cl3 Pd1 Cl1 171.23(5) . . ?
P2 Pd1 Cl2 171.55(5) . . ?
Cl3 Pd1 Cl2 85.78(5) . . ?
Cl1 Pd1 Cl2 88.50(5) . . ?
C3 P1 C1 109.7(3) . . ?
C3 P1 C15 109.0(2) . . ?
C1 P1 C15 110.6(2) . . ?
C3 P1 C9 106.3(2) . . ?
C1 P1 C9 112.7(2) . . ?
C15 P1 C9 108.4(2) . . ?
C1 P2 C21 106.0(3) . . ?
C1 P2 C25 105.9(2) . . ?
C21 P2 C25 108.2(3) . . ?
C1 P2 Pd1 111.93(18) . . ?
C21 P2 Pd1 119.04(17) . . ?
C25 P2 Pd1 105.06(19) . . ?
C2 C1 P1 113.8(4) . . ?
C2 C1 P2 118.6(4) . . ?
P1 C1 P2 125.3(3) . . ?
C2 C1 H1 95.1 . . ?
P1 C1 H1 95.1 . . ?
P2 C1 H1 95.1 . . ?
C1 C2 H2A 109.5 . . ?
C1 C2 H2B 109.5 . . ?
H2A C2 H2B 109.5 . . ?
C1 C2 H2C 109.5 . . ?
H2A C2 H2C 109.5 . . ?
H2B C2 H2C 109.5 . . ?
C8 C3 C4 111.5(4) . . ?
C8 C3 P1 110.7(3) . . ?
C4 C3 P1 116.3(4) . . ?
C8 C3 H3 105.8 . . ?
C4 C3 H3 105.8 . . ?
P1 C3 H3 105.8 . . ?
C5 C4 C3 109.3(4) . . ?
C5 C4 H4A 109.8 . . ?
C3 C4 H4A 109.8 . . ?
C5 C4 H4AB 109.8 . . ?
C3 C4 H4AB 109.8 . . ?
H4A C4 H4AB 108.3 . . ?
C6 C5 C4 112.1(5) . . ?
C6 C5 H5A 109.2 . . ?
C4 C5 H5A 109.2 . . ?
C6 C5 H5AB 109.2 . . ?
C4 C5 H5AB 109.2 . . ?
H5A C5 H5AB 107.9 . . ?
C5 C6 C7 111.1(5) . . ?
C5 C6 H6A 109.4 . . ?
C7 C6 H6A 109.4 . . ?
C5 C6 H6AB 109.4 . . ?
C7 C6 H6AB 109.4 . . ?
H6A C6 H6AB 108.0 . . ?
C8 C7 C6 110.6(5) . . ?
C8 C7 H7A 109.5 . . ?
C6 C7 H7A 109.5 . . ?
C8 C7 H7AB 109.5 . . ?
C6 C7 H7AB 109.5 . . ?
H7A C7 H7AB 108.1 . . ?
C7 C8 C3 111.2(4) . . ?
C7 C8 H8A 109.4 . . ?
C3 C8 H8A 109.4 . . ?
C7 C8 H8AB 109.4 . . ?
C3 C8 H8AB 109.4 . . ?
H8A C8 H8AB 108.0 . . ?
C14 C9 C10 108.6(4) . . ?
C14 C9 P1 114.5(3) . . ?
C10 C9 P1 113.8(3) . . ?
C14 C9 H9 106.5 . . ?
C10 C9 H9 106.5 . . ?
P1 C9 H9 106.5 . . ?
C11 C10 C9 110.3(4) . . ?
C11 C10 H10A 109.6 . . ?
C9 C10 H10A 109.6 . . ?
C11 C10 H10B 109.6 . . ?
C9 C10 H10B 109.6 . . ?
H10A C10 H10B 108.1 . . ?
C12 C11 C10 110.2(4) . . ?
C12 C11 H11A 109.6 . . ?
C10 C11 H11A 109.6 . . ?
C12 C11 H11B 109.6 . . ?
C10 C11 H11B 109.6 . . ?
H11A C11 H11B 108.1 . . ?
C11 C12 C13 109.9(4) . . ?
C11 C12 H12A 109.7 . . ?
C13 C12 H12A 109.7 . . ?
C11 C12 H12B 109.7 . . ?
C13 C12 H12B 109.7 . . ?
H12A C12 H12B 108.2 . . ?
C12 C13 C14 111.2(4) . . ?
C12 C13 H13A 109.4 . . ?
C14 C13 H13A 109.4 . . ?
C12 C13 H13B 109.4 . . ?
C14 C13 H13B 109.4 . . ?
H13A C13 H13B 108.0 . . ?
C13 C14 C9 109.4(4) . . ?
C13 C14 H14A 109.8 . . ?
C9 C14 H14A 109.8 . . ?
C13 C14 H14B 109.8 . . ?
C9 C14 H14B 109.8 . . ?
H14A C14 H14B 108.2 . . ?
C16 C15 C20 108.7(4) . . ?
C16 C15 P1 116.1(4) . . ?
C20 C15 P1 117.0(3) . . ?
C16 C15 H15 104.5 . . ?
C20 C15 H15 104.5 . . ?
P1 C15 H15 104.5 . . ?
C17 C16 C15 110.3(5) . . ?
C17 C16 H16A 109.6 . . ?
C15 C16 H16A 109.6 . . ?
C17 C16 H16B 109.6 . . ?
C15 C16 H16B 109.6 . . ?
H16A C16 H16B 108.1 . . ?
C16 C17 C18 110.1(5) . . ?
C16 C17 H17A 109.6 . . ?
C18 C17 H17A 109.6 . . ?
C16 C17 H17B 109.6 . . ?
C18 C17 H17B 109.6 . . ?
H17A C17 H17B 108.2 . . ?
C19 C18 C17 110.8(5) . . ?
C19 C18 H18A 109.5 . . ?
C17 C18 H18A 109.5 . . ?
C19 C18 H18B 109.5 . . ?
C17 C18 H18B 109.5 . . ?
H18A C18 H18B 108.1 . . ?
C18 C19 C20 111.5(5) . . ?
C18 C19 H19A 109.3 . . ?
C20 C19 H19A 109.3 . . ?
C18 C19 H19B 109.3 . . ?
C20 C19 H19B 109.3 . . ?
H19A C19 H19B 108.0 . . ?
C19 C20 C15 109.9(4) . . ?
C19 C20 H20A 109.7 . . ?
C15 C20 H20A 109.7 . . ?
C19 C20 H20B 109.7 . . ?
C15 C20 H20B 109.7 . . ?
H20A C20 H20B 108.2 . . ?
C22 C21 C24 107.0(5) . . ?
C22 C21 C23 108.7(5) . . ?
C24 C21 C23 108.1(5) . . ?
C22 C21 P2 113.9(4) . . ?
C24 C21 P2 107.9(4) . . ?
C23 C21 P2 111.0(5) . . ?
C21 C22 H22A 109.5 . . ?
C21 C22 H22B 109.5 . . ?
H22A C22 H22B 109.5 . . ?
C21 C22 H22C 109.5 . . ?
H22A C22 H22C 109.5 . . ?
H22B C22 H22C 109.5 . . ?
C21 C23 H23A 109.5 . . ?
C21 C23 H23B 109.5 . . ?
H23A C23 H23B 109.5 . . ?
C21 C23 H23C 109.5 . . ?
H23A C23 H23C 109.5 . . ?
H23B C23 H23C 109.5 . . ?
C21 C24 H24A 109.5 . . ?
C21 C24 H24B 109.5 . . ?
H24A C24 H24B 109.5 . . ?
C21 C24 H24C 109.5 . . ?
H24A C24 H24C 109.5 . . ?
H24B C24 H24C 109.5 . . ?
C28 C25 C26 107.0(5) . . ?
C28 C25 C27 107.8(6) . . ?
C26 C25 C27 107.9(5) . . ?
C28 C25 P2 113.2(4) . . ?
C26 C25 P2 115.9(5) . . ?
C27 C25 P2 104.6(4) . . ?
C25 C26 H26A 109.5 . . ?
C25 C26 H26B 109.5 . . ?
H26A C26 H26B 109.5 . . ?
C25 C26 H26C 109.5 . . ?
H26A C26 H26C 109.5 . . ?
H26B C26 H26C 109.5 . . ?
C25 C27 H27A 109.5 . . ?
C25 C27 H27B 109.5 . . ?
H27A C27 H27B 109.5 . . ?
C25 C27 H27C 109.5 . . ?
H27A C27 H27C 109.5 . . ?
H27B C27 H27C 109.5 . . ?
C25 C28 H28A 109.5 . . ?
C25 C28 H28B 109.5 . . ?
H28A C28 H28B 109.5 . . ?
C25 C28 H28C 109.5 . . ?
H28A C28 H28C 109.5 . . ?
H28B C28 H28C 109.5 . . ?

loop_
_geom_bond_atom_site_label_1
_geom_bond_atom_site_label_2
_geom_bond_distance
_geom_bond_site_symmetry_2
_geom_bond_publ_flag
Pd1 P2 2.2959(13) . ?
Pd1 Cl3 2.3041(14) . ?
Pd1 Cl1 2.3312(13) . ?
Pd1 Cl2 2.3466(13) . ?
P1 C3 1.825(5) . ?
P1 C1 1.841(5) . ?
P1 C15 1.845(5) . ?
P1 C9 1.865(4) . ?
P2 C1 1.868(6) . ?
P2 C21 1.901(6) . ?
P2 C25 1.917(6) . ?
C1 C2 1.431(7) . ?
C1 H1 1.0000 . ?
C2 H2A 0.9800 . ?
C2 H2B 0.9800 . ?
C2 H2C 0.9800 . ?
C3 C8 1.534(7) . ?
C3 C4 1.537(6) . ?
C3 H3 1.0000 . ?
C4 C5 1.527(8) . ?
C4 H4A 0.9900 . ?
C4 H4AB 0.9900 . ?
C5 C6 1.517(8) . ?
C5 H5A 0.9900 . ?
C5 H5AB 0.9900 . ?
C6 C7 1.536(8) . ?
C6 H6A 0.9900 . ?
C6 H6AB 0.9900 . ?
C7 C8 1.509(8) . ?
C7 H7A 0.9900 . ?
C7 H7AB 0.9900 . ?
C8 H8A 0.9900 . ?
C8 H8AB 0.9900 . ?
C9 C14 1.538(6) . ?
C9 C10 1.543(7) . ?
C9 H9 1.0000 . ?
C10 C11 1.533(6) . ?
C10 H10A 0.9900 . ?
C10 H10B 0.9900 . ?
C11 C12 1.511(7) . ?
C11 H11A 0.9900 . ?
C11 H11B 0.9900 . ?
C12 C13 1.519(7) . ?
C12 H12A 0.9900 . ?
C12 H12B 0.9900 . ?
C13 C14 1.532(6) . ?
C13 H13A 0.9900 . ?
C13 H13B 0.9900 . ?
C14 H14A 0.9900 . ?
C14 H14B 0.9900 . ?
C15 C16 1.527(8) . ?
C15 C20 1.545(6) . ?
C15 H15 1.0000 . ?
C16 C17 1.518(7) . ?
C16 H16A 0.9900 . ?
C16 H16B 0.9900 . ?
C17 C18 1.536(9) . ?
C17 H17A 0.9900 . ?
C17 H17B 0.9900 . ?
C18 C19 1.495(10) . ?
C18 H18A 0.9900 . ?
C18 H18B 0.9900 . ?
C19 C20 1.525(7) . ?
C19 H19A 0.9900 . ?
C19 H19B 0.9900 . ?
C20 H20A 0.9900 . ?
C20 H20B 0.9900 . ?
C21 C22 1.530(8) . ?
C21 C24 1.544(9) . ?
C21 C23 1.553(9) . ?
C22 H22A 0.9800 . ?
C22 H22B 0.9800 . ?
C22 H22C 0.9800 . ?
C23 H23A 0.9800 . ?
C23 H23B 0.9800 . ?
C23 H23C 0.9800 . ?
C24 H24A 0.9800 . ?
C24 H24B 0.9800 . ?
C24 H24C 0.9800 . ?
C25 C28 1.519(9) . ?
C25 C26 1.541(9) . ?
C25 C27 1.549(8) . ?
C26 H26A 0.9800 . ?
C26 H26B 0.9800 . ?
C26 H26C 0.9800 . ?
C27 H27A 0.9800 . ?
C27 H27B 0.9800 . ?
C27 H27C 0.9800 . ?
C28 H28A 0.9800 . ?
C28 H28B 0.9800 . ?
C28 H28C 0.9800 . ?
